data_4318510
loop_
_publ_author_name
'Cai-Hong Chen'
'Jiwen Cai'
'Cheng-Zhu Liao'
'Xiao-Long Feng'
'Xiao-Ming Chen'
'Seik Weng Ng'

_publ_section_title
;
 Variation in the Coordination Mode of Arenedisulfonates: Syntheses and
 Structural Characterization of Mononuclear and Dinuclear Cadmium(II)
 Arenedisulfonate Complexes with Two- to Zero-Dimensional Architectures
;
_journal_name_full 'Inorganic Chemistry'
_journal_page_first 4967
_journal_page_last 4974
_journal_paper_doi 10.1021/ic020102l
_journal_volume 41
_journal_year 2002
_chemical_formula_moiety 'Cd1 C20 H29 N4 O6 S2'
_chemical_formula_sum 'C20 H29 Cd N4 O6 S2'
_chemical_formula_weight 597.99
_chemical_name_common '[Cd(cyclam)(1,5nds)]2'
_chemical_name_systematic
;
bis[(1,4,8,11-tetraazacyclotetradecane)-
(1,5-naphthalenedisulfonate)-cadmium(II)]
;
_space_group_IT_number 14
_symmetry_cell_setting monoclinic
_symmetry_space_group_name_Hall '-P 2yn'
_symmetry_space_group_name_H-M 'P 1 21/n 1'
_atom_sites_solution_hydrogens geom
_atom_sites_solution_primary direct
_atom_sites_solution_secondary difmap
_audit_creation_method SHELXL-97
_cell_angle_alpha 90.00
_cell_angle_beta 95.128(9)
_cell_angle_gamma 90.00
_cell_formula_units_Z 4
_cell_length_a 11.716(6)
_cell_length_b 16.535(8)
_cell_length_c 12.435(6)
_cell_measurement_temperature 293(2)
_cell_volume 2399(2)
_computing_cell_refinement 'Bruker XSCANS'
_computing_data_collection 'Bruker XSCANS'
_computing_data_reduction 'Bruker SHELXTL'
_computing_molecular_graphics 'Bruker SHELXTL'
_computing_publication_material 'Bruker SHELXTL'
_computing_structure_refinement 'SHELXL-97 (Sheldrick, 1997)'
_computing_structure_solution 'SHELXS-97 (Sheldrick, 1990)'
_diffrn_ambient_temperature 293(2)
_diffrn_measured_fraction_theta_full 0.989
_diffrn_measured_fraction_theta_max 0.989
_diffrn_measurement_device_type 'Bruker P4'
_diffrn_measurement_method '\w scans'
_diffrn_radiation_monochromator graphite
_diffrn_radiation_source 'fine-focus sealed tube'
_diffrn_radiation_type MoK\a
_diffrn_radiation_wavelength 0.71073
_diffrn_reflns_av_R_equivalents 0.0167
_diffrn_reflns_av_sigmaI/netI 0.0197
_diffrn_reflns_limit_h_max 14
_diffrn_reflns_limit_h_min -14
_diffrn_reflns_limit_k_max 21
_diffrn_reflns_limit_k_min -16
_diffrn_reflns_limit_l_max 15
_diffrn_reflns_limit_l_min -15
_diffrn_reflns_number 13888
_diffrn_reflns_theta_full 27.06
_diffrn_reflns_theta_max 27.06
_diffrn_reflns_theta_min 2.14
_exptl_absorpt_coefficient_mu 1.128
_exptl_absorpt_correction_T_max 0.8314
_exptl_absorpt_correction_T_min 0.6487
_exptl_absorpt_correction_type none
_exptl_crystal_colour colorless
_exptl_crystal_density_diffrn 1.656
_exptl_crystal_density_method 'not measured'
_exptl_crystal_description block
_exptl_crystal_F_000 1220
_exptl_crystal_size_max 0.42
_exptl_crystal_size_mid 0.23
_exptl_crystal_size_min 0.17
_refine_diff_density_max 0.644
_refine_diff_density_min -0.455
_refine_diff_density_rms 0.072
_refine_ls_extinction_method none
_refine_ls_goodness_of_fit_ref 1.133
_refine_ls_hydrogen_treatment mixed
_refine_ls_matrix_type full
_refine_ls_number_parameters 298
_refine_ls_number_reflns 5195
_refine_ls_number_restraints 0
_refine_ls_restrained_S_all 1.133
_refine_ls_R_factor_all 0.0378
_refine_ls_R_factor_gt 0.0296
_refine_ls_shift/su_max 0.015
_refine_ls_shift/su_mean 0.002
_refine_ls_structure_factor_coef Fsqd
_refine_ls_weighting_details 'calc w=1/[\s^2^(Fo^2^)+(0.0263P)^2^+2.7741P] where P=(Fo^2^+2Fc^2^)/3'
_refine_ls_weighting_scheme calc
_refine_ls_wR_factor_gt 0.0700
_refine_ls_wR_factor_ref 0.0744
_reflns_number_gt 4426
_reflns_number_total 5195
_reflns_threshold_expression >2sigma(I)
_cod_data_source_file ic020102l_3.cif
_cod_data_source_block 3
_cod_depositor_comments
;
The following automatic conversions were performed:

'_symmetry_cell_setting' value 'Monoclinic' changed to 'monoclinic'
according to the built-in table from CIF Core dictionary named
'cif_core.dic' version 2.4.1 from 2010-06-29.

Automatic conversion script
Id: cif_fix_values 1646 2011-03-28 12:23:43Z adriana 
;
_cod_database_code 4318510

loop_
_symmetry_equiv_pos_as_xyz
'x, y, z'
'-x+1/2, y+1/2, -z+1/2'
'-x, -y, -z'
'x-1/2, -y-1/2, z-1/2'

loop_
_atom_site_label
_atom_site_type_symbol
_atom_site_fract_x
_atom_site_fract_y
_atom_site_fract_z
_atom_site_U_iso_or_equiv
_atom_site_adp_type
_atom_site_occupancy
_atom_site_symmetry_multiplicity
_atom_site_calc_flag
_atom_site_refinement_flags
_atom_site_disorder_assembly
_atom_site_disorder_group
Cd1 Cd 0.128723(16) 0.925187(12) 0.360914(15) 0.03025(7) Uani 1 1 d . . .
S1 S 0.34693(7) 0.77405(5) 1.07591(6) 0.04202(18) Uani 1 1 d . . .
S2 S 0.13898(6) 0.98907(4) 0.62419(5) 0.03557(16) Uani 1 1 d . . .
O1 O 0.2948(3) 0.70269(15) 1.1176(2) 0.0676(7) Uani 1 1 d . . .
O2 O 0.3352(2) 0.84336(15) 1.14591(16) 0.0509(6) Uani 1 1 d . . .
O3 O 0.4625(2) 0.76363(19) 1.04863(18) 0.0670(8) Uani 1 1 d . . .
O4 O 0.1584(2) 0.92579(14) 0.54734(16) 0.0499(6) Uani 1 1 d . . .
O5 O 0.02137(19) 0.98644(15) 0.65331(18) 0.0509(6) Uani 1 1 d . . .
O6 O 0.1746(3) 1.06729(15) 0.5929(2) 0.0650(7) Uani 1 1 d . . .
N1 N 0.2438(3) 1.03159(17) 0.3197(3) 0.0547(7) Uani 1 1 d . . .
H1C H 0.2085 1.0775 0.3397 0.066 Uiso 1 1 calc R . .
N2 N 0.2909(2) 0.84318(18) 0.3773(2) 0.0509(7) Uani 1 1 d . . .
H2B H 0.3096 0.8309 0.3098 0.061 Uiso 1 1 calc R . .
N3 N 0.0504(3) 0.79869(16) 0.3552(2) 0.0516(7) Uani 1 1 d . . .
H3C H 0.0152 0.7931 0.4171 0.062 Uiso 1 1 calc R . .
N4 N 0.1133(2) 0.92312(17) 0.1720(2) 0.0462(6) Uani 1 1 d . . .
H4C H 0.1717 0.8919 0.1517 0.055 Uiso 1 1 calc R . .
C1 C 0.3605(4) 1.0313(3) 0.3783(4) 0.0820(14) Uani 1 1 d . . .
H1A H 0.3531 1.0441 0.4535 0.098 Uiso 1 1 calc R . .
H1B H 0.4048 1.0743 0.3491 0.098 Uiso 1 1 calc R . .
C2 C 0.4273(3) 0.9538(3) 0.3738(3) 0.0698(12) Uani 1 1 d . . .
H2A H 0.4910 0.9508 0.3344 0.084 Uiso 1 1 calc R . .
C3 C 0.3887(3) 0.8800(3) 0.4352(3) 0.0746(14) Uani 1 1 d . . .
H3A H 0.4508 0.8411 0.4444 0.089 Uiso 1 1 calc R . .
H3B H 0.3694 0.8964 0.5063 0.089 Uiso 1 1 calc R . .
C4 C 0.2487(4) 0.7685(2) 0.4264(3) 0.0670(12) Uani 1 1 d . . .
H4A H 0.2319 0.7794 0.5000 0.080 Uiso 1 1 calc R . .
H4B H 0.3074 0.7270 0.4282 0.080 Uiso 1 1 calc R . .
C5 C 0.1414(4) 0.7393(2) 0.3607(3) 0.0646(11) Uani 1 1 d . . .
H5A H 0.1599 0.7267 0.2881 0.078 Uiso 1 1 calc R . .
H5B H 0.1149 0.6900 0.3927 0.078 Uiso 1 1 calc R . .
C6 C -0.0396(3) 0.7835(3) 0.2643(3) 0.0703(12) Uani 1 1 d . . .
H6A H -0.1063 0.8160 0.2759 0.084 Uiso 1 1 calc R . .
H6B H -0.0625 0.7272 0.2667 0.084 Uiso 1 1 calc R . .
C7 C -0.0051(3) 0.8012(3) 0.1537(3) 0.0680(11) Uani 1 1 d . . .
H7A H -0.0615 0.7767 0.1018 0.082 Uiso 1 1 calc R . .
H7B H 0.0672 0.7741 0.1465 0.082 Uiso 1 1 calc R . .
C8 C 0.0087(3) 0.8900(3) 0.1210(3) 0.0689(12) Uani 1 1 d . . .
H8A H 0.0093 0.8937 0.0432 0.083 Uiso 1 1 calc R . .
H8B H -0.0559 0.9212 0.1420 0.083 Uiso 1 1 calc R . .
C9 C 0.1379(3) 1.0078(2) 0.1411(3) 0.0638(11) Uani 1 1 d . . .
H9A H 0.0752 1.0427 0.1573 0.077 Uiso 1 1 calc R . .
H9B H 0.1455 1.0108 0.0642 0.077 Uiso 1 1 calc R . .
C10 C 0.2467(4) 1.0354(2) 0.2025(4) 0.0736(12) Uani 1 1 d . . .
H10A H 0.3094 1.0021 0.1820 0.088 Uiso 1 1 calc R . .
H10B H 0.2621 1.0907 0.1821 0.088 Uiso 1 1 calc R . .
C11 C 0.3594(3) 0.9321(2) 0.9349(3) 0.0584(10) Uani 1 1 d . . .
H11A H 0.4058 0.9225 0.9983 0.070 Uiso 1 1 calc R . .
C12 C 0.2782(2) 0.87247(18) 0.8965(2) 0.0350(6) Uani 1 1 d . . .
C13 C 0.2633(2) 0.79817(18) 0.9521(2) 0.0360(6) Uani 1 1 d . . .
C14 C 0.1855(3) 0.74267(19) 0.9109(3) 0.0450(7) Uani 1 1 d . . .
H14A H 0.1765 0.6944 0.9477 0.054 Uiso 1 1 calc R . .
C15 C 0.1189(3) 0.7576(2) 0.8134(3) 0.0494(8) Uani 1 1 d . . .
H15A H 0.0668 0.7187 0.7858 0.059 Uiso 1 1 calc R . .
C16 C 0.1294(3) 0.82798(18) 0.7588(2) 0.0401(7) Uani 1 1 d . . .
H16A H 0.0839 0.8371 0.6948 0.048 Uiso 1 1 calc R . .
C17 C 0.2090(2) 0.88766(17) 0.7984(2) 0.0326(6) Uani 1 1 d . . .
C18 C 0.2244(2) 0.96247(18) 0.7446(2) 0.0362(6) Uani 1 1 d . . .
C19 C 0.3022(3) 1.0179(2) 0.7855(3) 0.0555(9) Uani 1 1 d . . .
H19A H 0.3100 1.0665 0.7493 0.067 Uiso 1 1 calc R . .
C20 C 0.3705(4) 1.0027(3) 0.8808(3) 0.0743(13) Uani 1 1 d . . .
H20A H 0.4238 1.0410 0.9075 0.089 Uiso 1 1 calc R . .

loop_
_atom_site_aniso_label
_atom_site_aniso_U_11
_atom_site_aniso_U_22
_atom_site_aniso_U_33
_atom_site_aniso_U_23
_atom_site_aniso_U_13
_atom_site_aniso_U_12
Cd1 0.03298(11) 0.03217(11) 0.02511(11) -0.00043(8) -0.00018(7) 0.00526(8)
S1 0.0489(4) 0.0530(5) 0.0239(3) 0.0020(3) 0.0017(3) 0.0207(4)
S2 0.0412(4) 0.0402(4) 0.0248(3) 0.0025(3) 0.0001(3) 0.0101(3)
O1 0.103(2) 0.0527(15) 0.0458(14) 0.0200(12) -0.0011(14) 0.0095(14)
O2 0.0627(14) 0.0596(14) 0.0299(11) -0.0042(10) 0.0010(10) 0.0200(12)
O3 0.0502(14) 0.115(2) 0.0348(12) -0.0055(13) -0.0006(10) 0.0389(15)
O4 0.0661(15) 0.0573(14) 0.0256(10) -0.0036(9) 0.0001(10) 0.0243(11)
O5 0.0426(12) 0.0616(15) 0.0484(13) 0.0051(11) 0.0031(10) 0.0236(11)
O6 0.091(2) 0.0538(15) 0.0481(14) 0.0179(11) -0.0070(13) -0.0048(13)
N1 0.0623(18) 0.0357(15) 0.068(2) -0.0104(13) 0.0138(15) -0.0062(13)
N2 0.0508(16) 0.0714(19) 0.0295(13) -0.0058(13) -0.0012(11) 0.0285(14)
N3 0.0673(18) 0.0426(15) 0.0490(16) -0.0082(12) 0.0285(14) -0.0101(13)
N4 0.0443(14) 0.0613(17) 0.0323(13) -0.0012(12) -0.0004(11) 0.0136(13)
C1 0.057(2) 0.088(3) 0.102(4) -0.039(3) 0.010(2) -0.026(2)
C2 0.043(2) 0.102(3) 0.064(3) -0.025(2) 0.0017(18) -0.005(2)
C3 0.045(2) 0.135(4) 0.0405(19) -0.021(2) -0.0110(16) 0.036(2)
C4 0.105(3) 0.057(2) 0.0380(18) 0.0101(16) 0.0045(19) 0.037(2)
C5 0.100(3) 0.0357(18) 0.062(2) 0.0064(16) 0.032(2) 0.0110(19)
C6 0.061(2) 0.076(3) 0.076(3) -0.026(2) 0.017(2) -0.026(2)
C7 0.054(2) 0.081(3) 0.068(3) -0.023(2) -0.0034(19) -0.009(2)
C8 0.055(2) 0.109(3) 0.0392(19) -0.014(2) -0.0147(16) 0.020(2)
C9 0.070(2) 0.063(2) 0.059(2) 0.0320(19) 0.0088(19) 0.023(2)
C10 0.094(3) 0.050(2) 0.080(3) 0.020(2) 0.023(2) -0.013(2)
C11 0.0513(19) 0.079(3) 0.0407(18) 0.0149(17) -0.0198(15) -0.0200(18)
C12 0.0310(13) 0.0456(16) 0.0279(13) 0.0012(12) -0.0003(11) 0.0019(12)
C13 0.0369(14) 0.0432(16) 0.0277(13) 0.0021(12) 0.0020(11) 0.0087(12)
C14 0.0528(19) 0.0373(16) 0.0442(17) 0.0081(13) -0.0007(14) 0.0022(14)
C15 0.0527(19) 0.0421(18) 0.0504(19) -0.0008(15) -0.0117(15) -0.0072(15)
C16 0.0390(15) 0.0445(17) 0.0347(15) -0.0015(12) -0.0077(12) 0.0003(13)
C17 0.0314(13) 0.0400(15) 0.0263(13) -0.0004(11) 0.0014(10) 0.0023(11)
C18 0.0364(15) 0.0445(16) 0.0270(13) 0.0031(12) -0.0015(11) 0.0007(12)
C19 0.060(2) 0.055(2) 0.0487(19) 0.0141(16) -0.0081(16) -0.0229(17)
C20 0.073(3) 0.081(3) 0.064(2) 0.019(2) -0.029(2) -0.042(2)

loop_
_atom_type_symbol
_atom_type_description
_atom_type_scat_dispersion_real
_atom_type_scat_dispersion_imag
_atom_type_scat_source
C C 0.0033 0.0016 'International Tables Vol C Tables 4.2.6.8 and 6.1.1.4'
H H 0.0000 0.0000 'International Tables Vol C Tables 4.2.6.8 and 6.1.1.4'
N N 0.0061 0.0033 'International Tables Vol C Tables 4.2.6.8 and 6.1.1.4'
O O 0.0106 0.0060 'International Tables Vol C Tables 4.2.6.8 and 6.1.1.4'
S S 0.1246 0.1234 'International Tables Vol C Tables 4.2.6.8 and 6.1.1.4'
Cd Cd -0.8075 1.2024 'International Tables Vol C Tables 4.2.6.8 and 6.1.1.4'

loop_
_geom_angle_atom_site_label_1
_geom_angle_atom_site_label_2
_geom_angle_atom_site_label_3
_geom_angle
_geom_angle_site_symmetry_1
_geom_angle_site_symmetry_3
_geom_angle_publ_flag
O5 Cd1 N3 106.24(11) 3_576 . ?
O5 Cd1 N1 87.47(11) 3_576 . ?
N3 Cd1 N1 159.26(10) . . ?
O5 Cd1 O4 96.94(8) 3_576 . ?
N3 Cd1 O4 93.39(10) . . ?
N1 Cd1 O4 100.44(10) . . ?
O5 Cd1 N2 175.77(10) 3_576 . ?
N3 Cd1 N2 77.97(11) . . ?
N1 Cd1 N2 88.57(12) . . ?
O4 Cd1 N2 82.31(8) . . ?
O5 Cd1 N4 86.66(9) 3_576 . ?
N3 Cd1 N4 87.75(10) . . ?
N1 Cd1 N4 77.40(11) . . ?
O4 Cd1 N4 175.75(9) . . ?
N2 Cd1 N4 93.94(9) . . ?
O3 S1 O1 115.12(18) . . ?
O3 S1 O2 112.22(17) . . ?
O1 S1 O2 111.29(16) . . ?
O3 S1 C13 106.17(14) . . ?
O1 S1 C13 105.85(15) . . ?
O2 S1 C13 105.35(13) . . ?
O6 S2 O4 114.09(16) . . ?
O6 S2 O5 113.72(16) . . ?
O4 S2 O5 110.51(15) . . ?
O6 S2 C18 107.35(15) . . ?
O4 S2 C18 105.48(14) . . ?
O5 S2 C18 104.85(14) . . ?
S2 O4 Cd1 130.22(13) . . ?
S2 O5 Cd1 134.55(15) . 3_576 ?
C10 N1 C1 112.7(3) . . ?
C10 N1 Cd1 108.7(2) . . ?
C1 N1 Cd1 114.7(3) . . ?
C3 N2 C4 115.4(3) . . ?
C3 N2 Cd1 114.0(2) . . ?
C4 N2 Cd1 102.8(2) . . ?
C5 N3 C6 112.8(3) . . ?
C5 N3 Cd1 109.1(2) . . ?
C6 N3 Cd1 115.6(2) . . ?
C8 N4 C9 115.0(3) . . ?
C8 N4 Cd1 115.8(2) . . ?
C9 N4 Cd1 104.3(2) . . ?
N1 C1 C2 116.2(3) . . ?
C1 C2 C3 118.9(4) . . ?
N2 C3 C2 110.3(3) . . ?
N2 C4 C5 109.5(3) . . ?
N3 C5 C4 112.4(3) . . ?
N3 C6 C7 115.5(3) . . ?
C6 C7 C8 118.3(3) . . ?
N4 C8 C7 110.7(3) . . ?
N4 C9 C10 109.3(3) . . ?
N1 C10 C9 113.6(3) . . ?
C20 C11 C12 121.3(3) . . ?
C17 C12 C11 118.5(3) . . ?
C17 C12 C13 118.7(3) . . ?
C11 C12 C13 122.7(3) . . ?
C14 C13 C12 120.3(3) . . ?
C14 C13 S1 118.0(2) . . ?
C12 C13 S1 121.7(2) . . ?
C13 C14 C15 120.6(3) . . ?
C16 C15 C14 120.9(3) . . ?
C15 C16 C17 120.7(3) . . ?
C16 C17 C12 118.8(3) . . ?
C16 C17 C18 123.3(2) . . ?
C12 C17 C18 117.9(3) . . ?
C19 C18 C17 121.2(3) . . ?
C19 C18 S2 117.1(2) . . ?
C17 C18 S2 121.6(2) . . ?
C18 C19 C20 120.8(3) . . ?
C11 C20 C19 120.2(3) . . ?

loop_
_geom_bond_atom_site_label_1
_geom_bond_atom_site_label_2
_geom_bond_distance
_geom_bond_site_symmetry_2
_geom_bond_publ_flag
Cd1 O5 2.281(2) 3_576 ?
Cd1 N3 2.283(3) . ?
Cd1 N1 2.302(3) . ?
Cd1 O4 2.313(2) . ?
Cd1 N2 2.329(3) . ?
Cd1 N4 2.340(3) . ?
S1 O3 1.435(3) . ?
S1 O1 1.446(3) . ?
S1 O2 1.453(2) . ?
S1 C13 1.794(3) . ?
S2 O6 1.424(3) . ?
S2 O4 1.449(2) . ?
S2 O5 1.456(2) . ?
S2 C18 1.780(3) . ?
O5 Cd1 2.281(2) 3_576 ?
N1 C10 1.462(5) . ?
N1 C1 1.491(5) . ?
N2 C3 1.433(5) . ?
N2 C4 1.481(5) . ?
N3 C5 1.447(5) . ?
N3 C6 1.498(5) . ?
N4 C8 1.437(5) . ?
N4 C9 1.487(5) . ?
C1 C2 1.505(6) . ?
C2 C3 1.529(7) . ?
C4 C5 1.516(6) . ?
C6 C7 1.496(6) . ?
C7 C8 1.535(6) . ?
C9 C10 1.497(6) . ?
C11 C20 1.360(5) . ?
C11 C12 1.422(4) . ?
C12 C17 1.426(4) . ?
C12 C13 1.428(4) . ?
C13 C14 1.360(4) . ?
C14 C15 1.405(4) . ?
C15 C16 1.359(4) . ?
C16 C17 1.416(4) . ?
C17 C18 1.425(4) . ?
C18 C19 1.359(4) . ?
C19 C20 1.392(5) . ?

loop_
_geom_hbond_atom_site_label_D
_geom_hbond_atom_site_label_H
_geom_hbond_atom_site_label_A
_geom_hbond_distance_DH
_geom_hbond_distance_HA
_geom_hbond_distance_DA
_geom_hbond_angle_DHA
_geom_hbond_site_symmetry_A
N1 H1C O1 0.91 2.14 2.980(4) 153.5 2_556
N2 H2B O2 0.91 2.10 2.969(4) 160.5 1_554
N3 H3C O3 0.91 2.03 2.890(4) 157.3 4_575
N4 H4C O2 0.91 2.08 2.959(4) 160.7 1_554

loop_
_geom_torsion_atom_site_label_1
_geom_torsion_atom_site_label_2
_geom_torsion_atom_site_label_3
_geom_torsion_atom_site_label_4
_geom_torsion
_geom_torsion_site_symmetry_1
_geom_torsion_site_symmetry_2
_geom_torsion_site_symmetry_3
_geom_torsion_site_symmetry_4
_geom_torsion_publ_flag
O6 S2 O4 Cd1 -42.7(2) . . . . ?
O5 S2 O4 Cd1 86.9(2) . . . . ?
C18 S2 O4 Cd1 -160.25(17) . . . . ?
O5 Cd1 O4 S2 -30.2(2) 3_576 . . . ?
N3 Cd1 O4 S2 -137.0(2) . . . . ?
N1 Cd1 O4 S2 58.5(2) . . . . ?
N2 Cd1 O4 S2 145.6(2) . . . . ?
N4 Cd1 O4 S2 117.5(12) . . . . ?
O6 S2 O5 Cd1 10.1(3) . . . 3_576 ?
O4 S2 O5 Cd1 -119.76(19) . . . 3_576 ?
C18 S2 O5 Cd1 127.04(19) . . . 3_576 ?
O5 Cd1 N1 C10 -89.7(3) 3_576 . . . ?
N3 Cd1 N1 C10 42.6(5) . . . . ?
O4 Cd1 N1 C10 173.7(3) . . . . ?
N2 Cd1 N1 C10 91.8(3) . . . . ?
N4 Cd1 N1 C10 -2.6(3) . . . . ?
O5 Cd1 N1 C1 143.1(3) 3_576 . . . ?
N3 Cd1 N1 C1 -84.5(4) . . . . ?
O4 Cd1 N1 C1 46.5(3) . . . . ?
N2 Cd1 N1 C1 -35.4(3) . . . . ?
N4 Cd1 N1 C1 -129.8(3) . . . . ?
O5 Cd1 N2 C3 23.0(13) 3_576 . . . ?
N3 Cd1 N2 C3 -152.2(3) . . . . ?
N1 Cd1 N2 C3 43.7(3) . . . . ?
O4 Cd1 N2 C3 -57.0(3) . . . . ?
N4 Cd1 N2 C3 121.0(3) . . . . ?
O5 Cd1 N2 C4 148.5(11) 3_576 . . . ?
N3 Cd1 N2 C4 -26.6(2) . . . . ?
N1 Cd1 N2 C4 169.3(2) . . . . ?
O4 Cd1 N2 C4 68.5(2) . . . . ?
N4 Cd1 N2 C4 -113.5(2) . . . . ?
O5 Cd1 N3 C5 178.3(2) 3_576 . . . ?
N1 Cd1 N3 C5 48.5(4) . . . . ?
O4 Cd1 N3 C5 -83.4(2) . . . . ?
N2 Cd1 N3 C5 -2.1(2) . . . . ?
N4 Cd1 N3 C5 92.5(2) . . . . ?
O5 Cd1 N3 C6 49.9(2) 3_576 . . . ?
N1 Cd1 N3 C6 -79.9(4) . . . . ?
O4 Cd1 N3 C6 148.2(2) . . . . ?
N2 Cd1 N3 C6 -130.5(2) . . . . ?
N4 Cd1 N3 C6 -35.9(2) . . . . ?
O5 Cd1 N4 C8 -64.6(3) 3_576 . . . ?
N3 Cd1 N4 C8 41.9(3) . . . . ?
N1 Cd1 N4 C8 -152.7(3) . . . . ?
O4 Cd1 N4 C8 147.5(12) . . . . ?
N2 Cd1 N4 C8 119.6(3) . . . . ?
O5 Cd1 N4 C9 62.7(2) 3_576 . . . ?
N3 Cd1 N4 C9 169.2(2) . . . . ?
N1 Cd1 N4 C9 -25.4(2) . . . . ?
O4 Cd1 N4 C9 -85.2(13) . . . . ?
N2 Cd1 N4 C9 -113.1(2) . . . . ?
C10 N1 C1 C2 -74.0(5) . . . . ?
Cd1 N1 C1 C2 51.2(5) . . . . ?
N1 C1 C2 C3 -70.2(5) . . . . ?
C4 N2 C3 C2 177.3(3) . . . . ?
Cd1 N2 C3 C2 -64.1(3) . . . . ?
C1 C2 C3 N2 77.2(4) . . . . ?
C3 N2 C4 C5 176.6(3) . . . . ?
Cd1 N2 C4 C5 51.9(3) . . . . ?
C6 N3 C5 C4 161.3(3) . . . . ?
Cd1 N3 C5 C4 31.4(3) . . . . ?
N2 C4 C5 N3 -59.6(4) . . . . ?
C5 N3 C6 C7 -72.6(5) . . . . ?
Cd1 N3 C6 C7 54.0(4) . . . . ?
N3 C6 C7 C8 -71.8(5) . . . . ?
C9 N4 C8 C7 176.9(3) . . . . ?
Cd1 N4 C8 C7 -61.3(4) . . . . ?
C6 C7 C8 N4 75.4(5) . . . . ?
C8 N4 C9 C10 178.2(3) . . . . ?
Cd1 N4 C9 C10 50.3(3) . . . . ?
C1 N1 C10 C9 160.3(4) . . . . ?
Cd1 N1 C10 C9 31.9(4) . . . . ?
N4 C9 C10 N1 -58.4(5) . . . . ?
C20 C11 C12 C17 0.9(6) . . . . ?
C20 C11 C12 C13 -179.1(4) . . . . ?
C17 C12 C13 C14 1.0(4) . . . . ?
C11 C12 C13 C14 -179.0(3) . . . . ?
C17 C12 C13 S1 179.9(2) . . . . ?
C11 C12 C13 S1 -0.1(4) . . . . ?
O3 S1 C13 C14 111.7(3) . . . . ?
O1 S1 C13 C14 -11.1(3) . . . . ?
O2 S1 C13 C14 -129.1(3) . . . . ?
O3 S1 C13 C12 -67.2(3) . . . . ?
O1 S1 C13 C12 170.0(2) . . . . ?
O2 S1 C13 C12 52.0(3) . . . . ?
C12 C13 C14 C15 -0.1(5) . . . . ?
S1 C13 C14 C15 -179.0(3) . . . . ?
C13 C14 C15 C16 -0.8(5) . . . . ?
C14 C15 C16 C17 0.8(5) . . . . ?
C15 C16 C17 C12 0.2(4) . . . . ?
C15 C16 C17 C18 179.7(3) . . . . ?
C11 C12 C17 C16 178.9(3) . . . . ?
C13 C12 C17 C16 -1.1(4) . . . . ?
C11 C12 C17 C18 -0.6(4) . . . . ?
C13 C12 C17 C18 179.4(3) . . . . ?
C16 C17 C18 C19 -179.7(3) . . . . ?
C12 C17 C18 C19 -0.2(4) . . . . ?
C16 C17 C18 S2 2.7(4) . . . . ?
C12 C17 C18 S2 -177.8(2) . . . . ?
O6 S2 C18 C19 1.3(3) . . . . ?
O4 S2 C18 C19 123.4(3) . . . . ?
O5 S2 C18 C19 -119.9(3) . . . . ?
O6 S2 C18 C17 179.0(2) . . . . ?
O4 S2 C18 C17 -59.0(3) . . . . ?
O5 S2 C18 C17 57.8(3) . . . . ?
C17 C18 C19 C20 0.7(6) . . . . ?
S2 C18 C19 C20 178.4(3) . . . . ?
C12 C11 C20 C19 -0.4(7) . . . . ?
C18 C19 C20 C11 -0.5(7) . . . . ?
